data_2232496
loop_
_publ_author_name
'Osters, Oliver'
'Nilges, Tom'

_publ_section_title
;
 Cu~4.35~Cd~1.65~As~16~: the first polyarsenic compound in the Cu--Cd--As
 system
;
_journal_coeditor_code WM2539
_journal_issue 11
_journal_name_full 'Acta Crystallographica Section E'
_journal_page_first i62
_journal_paper_doi 10.1107/S1600536811042127
_journal_volume 67
_journal_year 2011
_chemical_formula_iupac 'Cu4.35 Cd1.65 As16'
_chemical_formula_structural 'Cu4.35 Cd1.65 As16'
_chemical_formula_sum 'As16 Cd1.65 Cu4.35'
_chemical_formula_weight 1660.8
_chemical_name_systematic
;
tetracopper dicadmium hexadecaarsenide
;
_space_group_IT_number 15
_symmetry_cell_setting monoclinic
_symmetry_space_group_name_Hall '-C 2yc'
_symmetry_space_group_name_H-M 'C 1 2/c 1'
_cell_angle_alpha 90
_cell_angle_beta 110.480(4)
_cell_angle_gamma 90
_cell_formula_units_Z 2
_cell_length_a 11.8324(6)
_cell_length_b 10.4423(4)
_cell_length_c 8.0903(4)
_cell_measurement_reflns_used 12419
_cell_measurement_temperature 293(2)
_cell_measurement_theta_max 29.65
_cell_measurement_theta_min 3.68
_cell_volume 936.44(8)
_computing_cell_refinement '<i>X-AREA</i> (Stoe & Cie, 2011)'
_computing_data_collection '<i>X-AREA</i> (Stoe & Cie, 2011)'
_computing_data_reduction '<i>X-AREA</i> (Stoe & Cie, 2011)'
_computing_molecular_graphics 'DIAMOND (Brandenburg & Putz, 2005)'
_computing_publication_material 'publCIF (Westrip, 2010)'
_computing_structure_refinement
;
JANA2006 (Pet\<ri\<cek <i>et al.</i>, 2006)
;
_computing_structure_solution
;
Superflip (Palatinus & Chapuis, 2007) embedded
in JANA2006 (Pet\<ri\<cek <i>et al.</i>, 2006)
;
_diffrn_ambient_temperature 293(2)
_diffrn_detector_area_resol_mean 6.67
_diffrn_measured_fraction_theta_full 0.98
_diffrn_measured_fraction_theta_max 0.98
_diffrn_measurement_device '2-circle goniometer'
_diffrn_measurement_device_type 'Stoe IPDS 2T'
_diffrn_measurement_method \w
_diffrn_radiation_monochromator 'plane graphite'
_diffrn_radiation_source 'X-ray tube'
_diffrn_radiation_type 'Mo K\a'
_diffrn_radiation_wavelength 0.71073
_diffrn_reflns_av_R_equivalents 0.0526
_diffrn_reflns_av_sigmaI/netI 0.0227
_diffrn_reflns_limit_h_max 16
_diffrn_reflns_limit_h_min -16
_diffrn_reflns_limit_k_max 14
_diffrn_reflns_limit_k_min -14
_diffrn_reflns_limit_l_max 11
_diffrn_reflns_limit_l_min -11
_diffrn_reflns_number 12811
_diffrn_reflns_theta_full 29.25
_diffrn_reflns_theta_max 29.25
_diffrn_reflns_theta_min 3.68
_exptl_absorpt_coefficient_mu 34.727
_exptl_absorpt_correction_T_max 0.7845
_exptl_absorpt_correction_T_min 0.2052
_exptl_absorpt_correction_type numerical
_exptl_absorpt_process_details '(<i>X-AREA</i>; Stoe & Cie, 2011)'
_exptl_crystal_colour black
_exptl_crystal_density_diffrn 5.888
_exptl_crystal_description plate
_exptl_crystal_F_000 1467
_exptl_crystal_size_max 0.025
_exptl_crystal_size_mid 0.021
_exptl_crystal_size_min 0.004
_refine_diff_density_max 1.50
_refine_diff_density_min -1.67
_refine_ls_extinction_coef 0.021(2)
_refine_ls_extinction_method 'B-C type 1 Gaussian isotropic (Becker & Coppens, 1974)'
_refine_ls_goodness_of_fit_ref 1.83
_refine_ls_number_constraints 6
_refine_ls_number_parameters 56
_refine_ls_number_reflns 1268
_refine_ls_number_restraints 0
_refine_ls_R_factor_all 0.0464
_refine_ls_R_factor_gt 0.0355
_refine_ls_shift/su_max 0.0074
_refine_ls_shift/su_mean 0.0016
_refine_ls_structure_factor_coef Fsqd
_refine_ls_weighting_details w=1/[\s^2^(I)+0.0004I^2^]
_refine_ls_weighting_scheme sigma
_refine_ls_wR_factor_gt 0.0693
_refine_ls_wR_factor_ref 0.0721
_reflns_number_gt 1113
_reflns_number_total 1268
_reflns_threshold_expression I>3\s(I)
_cod_data_source_file wm2539.cif
_cod_data_source_block I
_cod_original_sg_symbol_H-M 'C 2/c'
_cod_database_code 2232496
_cod_database_fobs_code 2232496

loop_
_symmetry_equiv_pos_site_id
_symmetry_equiv_pos_as_xyz
1 x,y,z
2 -x,y,-z+1/2
3 -x,-y,-z
4 x,-y,z+1/2
5 x+1/2,y+1/2,z
6 -x+1/2,y+1/2,-z+1/2
7 -x+1/2,-y+1/2,-z
8 x+1/2,-y+1/2,z+1/2

loop_
_atom_site_type_symbol
_atom_site_label
_atom_site_fract_x
_atom_site_fract_y
_atom_site_fract_z
_atom_site_U_iso_or_equiv
_atom_site_adp_type
_atom_site_calc_flag
_atom_site_occupancy
_atom_site_symmetry_multiplicity
Cu Cu1 0 0.41450(10) 0.25 0.0156(3) Uani d 1 4
Cu Cu2 -0.0942(5) 0.1309(5) -0.0886(9) 0.0198(9) Uani d 0.587(6) 8
Cd Cd2 -0.0713(4) 0.1064(5) -0.0867(7) 0.0198(9) Uani d 0.413(6) 8
As As1 -0.15337(5) 0.56586(5) 0.08461(8) 0.01309(19) Uani d 1 8
As As2 -0.23875(5) 0.30964(6) -0.22826(8) 0.01406(19) Uani d 1 8
As As3 0.07426(6) 0.27955(6) 0.07165(9) 0.0171(2) Uani d 1 8
As As4 -0.33882(6) 0.48506(7) -0.13511(9) 0.0232(2) Uani d 1 8

loop_
_atom_site_aniso_label
_atom_site_aniso_U_11
_atom_site_aniso_U_22
_atom_site_aniso_U_33
_atom_site_aniso_U_12
_atom_site_aniso_U_13
_atom_site_aniso_U_23
_atom_site_aniso_type_symbol
Cu1 0.0132(5) 0.0182(5) 0.0157(5) 0 0.0055(4) 0 Cu
Cu2 0.0171(16) 0.0237(16) 0.0194(4) -0.0067(9) 0.0076(10) -0.0062(10) Cu
Cd2 0.0171(16) 0.0237(16) 0.0194(4) -0.0067(9) 0.0076(10) -0.0062(10) Cd
As1 0.0115(3) 0.0139(3) 0.0130(3) -0.0003(2) 0.0033(2) 0.0001(2) As
As2 0.0126(3) 0.0143(3) 0.0143(3) 0.0015(2) 0.0034(2) 0.0016(2) As
As3 0.0153(3) 0.0172(3) 0.0198(3) 0.0025(2) 0.0074(2) 0.0046(2) As
As4 0.0128(3) 0.0296(3) 0.0265(4) -0.0031(3) 0.0061(3) -0.0155(3) As

loop_
_atom_type_symbol
_atom_type_scat_dispersion_real
_atom_type_scat_dispersion_imag
_atom_type_scat_source
As 0.0499 2.0058 'International Tables Vol C tables 4.2.6.8 and 6.1.1.1'
Cd -0.8075 1.2024 'International Tables Vol C tables 4.2.6.8 and 6.1.1.1'
Cu 0.3201 1.2651 'International Tables Vol C tables 4.2.6.8 and 6.1.1.1'

loop_
_geom_angle_atom_site_label_1
_geom_angle_atom_site_label_2
_geom_angle_atom_site_label_3
_geom_angle_site_symmetry_1
_geom_angle_site_symmetry_3
_geom_angle
As1 Cu1 As1 . 2_555 98.67(4)
As1 Cu1 As3 . . 114.38(2)
As1 Cu1 As3 . 2_555 110.77(2)
As1 Cu1 As3 2_555 . 110.77(2)
As1 Cu1 As3 2_555 2_555 114.38(2)
As3 Cu1 As3 . 2_555 107.85(4)
Cd2 Cu2 As2 . . 155.1(16)
Cd2 Cu2 As3 . . 88.1(11)
Cd2 Cu2 As4 . 6_444 68.2(12)
Cd2 Cu2 As4 . 7_455 92.7(15)
As2 Cu2 As3 . . 93.76(19)
As2 Cu2 As4 . 6_444 95.40(19)
As2 Cu2 As4 . 7_455 110.1(3)
As3 Cu2 As4 . 6_444 139.5(3)
As3 Cu2 As4 . 7_455 108.6(2)
As4 Cu2 As4 6_444 7_455 105.0(2)
Cu2 Cd2 Cd2 . 3_555 149.6(16)
Cu2 Cd2 As2 . . 21.8(14)
Cu2 Cd2 As3 . . 83.5(11)
Cu2 Cd2 As4 . 6_444 103.9(12)
Cu2 Cd2 As4 . 7_455 79.0(15)
Cd2 Cd2 As2 3_555 . 170.7(3)
Cd2 Cd2 As3 3_555 . 97.37(17)
Cd2 Cd2 As4 3_555 6_444 92.32(19)
Cd2 Cd2 As4 3_555 7_455 71.60(19)
As2 Cd2 As3 . . 85.72(15)
As2 Cd2 As4 . 6_444 89.91(14)
As2 Cd2 As4 . 7_455 99.07(19)
As3 Cd2 As4 . 6_444 146.1(3)
As3 Cd2 As4 . 7_455 106.8(2)
As4 Cd2 As4 6_444 7_455 107.07(19)
Cu1 As1 As2 . 4_565 113.16(3)
Cu1 As1 As3 . 3_565 111.70(3)
Cu1 As1 As4 . . 119.01(3)
As2 As1 As3 4_565 3_565 106.52(3)
As2 As1 As4 4_565 . 99.93(3)
As3 As1 As4 3_565 . 105.22(3)
Cu2 As2 Cd2 . . 3.1(2)
Cu2 As2 As1 . 4_564 107.87(17)
Cu2 As2 As3 . 8_454 109.44(12)
Cu2 As2 As4 . . 138.19(17)
Cd2 As2 As1 . 4_564 105.21(13)
Cd2 As2 As3 . 8_454 108.99(10)
Cd2 As2 As4 . . 141.07(12)
As1 As2 As3 4_564 8_454 105.49(3)
As1 As2 As4 4_564 . 98.12(3)
As3 As2 As4 8_454 . 93.81(3)
Cu1 As3 Cu2 . . 106.49(17)
Cu1 As3 Cd2 . . 113.57(14)
Cu1 As3 As1 . 3_565 102.24(3)
Cu1 As3 As2 . 8_555 105.39(3)
Cu2 As3 Cd2 . . 8.44(18)
Cu2 As3 As1 . 3_565 121.65(17)
Cu2 As3 As2 . 8_555 118.91(13)
Cd2 As3 As1 . 3_565 122.14(14)
Cd2 As3 As2 . 8_555 111.47(11)
As1 As3 As2 3_565 8_555 100.07(3)
Cu2 As4 Cu2 6_454 7_455 145.40(19)
Cu2 As4 Cd2 6_454 6_454 7.97(17)
Cu2 As4 Cd2 6_454 7_455 138.18(18)
Cu2 As4 As1 6_454 . 110.54(12)
Cu2 As4 As2 6_454 . 102.12(16)
Cu2 As4 Cd2 7_455 6_454 138.99(18)
Cu2 As4 Cd2 7_455 7_455 8.26(17)
Cu2 As4 As1 7_455 . 94.09(12)
Cu2 As4 As2 7_455 . 99.75(14)
Cd2 As4 Cd2 6_454 7_455 132.39(17)
Cd2 As4 As1 6_454 . 118.43(12)
Cd2 As4 As2 6_454 . 101.77(14)
Cd2 As4 As1 7_455 . 96.10(10)
Cd2 As4 As2 7_455 . 107.52(12)
As1 As4 As2 . . 94.29(3)

loop_
_geom_bond_atom_site_label_1
_geom_bond_atom_site_label_2
_geom_bond_site_symmetry_2
_geom_bond_distance
_geom_bond_publ_flag
Cu1 As1 . 2.4254(9) y
Cu1 As1 2_555 2.4254(9) ?
Cu1 As3 . 2.3931(9) y
Cu1 As3 2_555 2.3931(9) ?
Cu2 Cd2 . 0.370(8) ?
Cu2 As2 . 2.516(5) y
Cu2 As3 . 2.501(5) y
Cu2 As4 6_444 2.589(6) y
Cu2 As4 7_455 2.524(7) y
Cd2 Cd2 3_555 2.845(7) ?
Cd2 As2 . 2.856(5) y
Cd2 As3 . 2.516(5) y
Cd2 As4 6_444 2.475(5) y
Cd2 As4 7_455 2.569(6) y
As1 As2 4_565 2.4644(10) ?
As1 As3 3_565 2.4307(10) ?
As1 As4 . 2.4408(8) ?
As2 As3 8_454 2.4242(8) ?
As2 As4 . 2.4392(10) ?
